data_4081094
loop_
_publ_author_name
'Day, Benjamin M.'
'Coles, Martyn P.'

_publ_section_title
;
 Assigning Hapticity to Cyclopentadienyl Derivatives of Antimony and
 Bismuth
;
_journal_issue 15
_journal_name_full Organometallics
_journal_page_first 4270
_journal_paper_doi 10.1021/om400434f
_journal_volume 32
_journal_year 2013
_chemical_compound_source 'synthesis as described'
_chemical_formula_moiety 'C36 H55 N2 Sb Si, C6 H6'
_chemical_formula_sum 'C42 H61 N2 Sb Si'
_chemical_formula_weight 743.77
_chemical_name_systematic
;
 ?
;
_space_group_IT_number 62
_symmetry_cell_setting orthorhombic
_symmetry_Int_Tables_number 62
_symmetry_space_group_name_Hall '-P 2ac 2n'
_symmetry_space_group_name_H-M 'P n m a'
_atom_sites_solution_hydrogens geom
_atom_sites_solution_primary direct
_atom_sites_solution_secondary difmap
_audit_conform_dict_location ftp://ftp.iucr.org/pub/cif_core.dic
_audit_conform_dict_name cif_core.dic
_audit_conform_dict_version 2.3
_audit_creation_date 2011-09-01T20:33:22-00:00
_audit_creation_method 'WinGX routine CIF_UPDATE'
_cell_angle_alpha 90
_cell_angle_beta 90
_cell_angle_gamma 90
_cell_formula_units_Z 4
_cell_length_a 16.7219(4)
_cell_length_b 22.9332(4)
_cell_length_c 10.4881(2)
_cell_measurement_reflns_used 19701
_cell_measurement_temperature 173(2)
_cell_measurement_theta_max 27.103
_cell_measurement_theta_min 3.395
_cell_measurement_wavelength 0.71073
_cell_volume 4022.05(14)
_computing_cell_refinement 'HKL Scalepack (Otwinowski & Minor 1997)'
_computing_data_collection 'Collect (Bruker AXS BV, 1997-2004)'
_computing_data_reduction 'HKL Denzo and Scalepack (Otwinowski & Minor 1997)'
_computing_molecular_graphics 'Ortep-3 for Windows (Farrugia, 1997)'
_computing_publication_material 'WinGX publication routines (Farrugia, 1999)'
_computing_structure_refinement 'SHELXL-97 (Sheldrick, 1997)'
_computing_structure_solution 'SHELXS-97 (Sheldrick, 1997)'
_diffrn_ambient_temperature 173(2)
_diffrn_detector 'CCD plate'
_diffrn_detector_area_resol_mean 9
_diffrn_measured_fraction_theta_full 0.994
_diffrn_measured_fraction_theta_max 0.994
_diffrn_measurement_device '95mm CCD camera on \k-goniostat'
_diffrn_measurement_device_type KappaCCD
_diffrn_measurement_method 'CCD rotation images, thick slices'
_diffrn_orient_matrix_type 'by Bruker AXS Collect from scalepack cell'
_diffrn_orient_matrix_UB_11 -0.928287E-1
_diffrn_orient_matrix_UB_12 -0.101775E-1
_diffrn_orient_matrix_UB_13 -0.66339E-2
_diffrn_orient_matrix_UB_21 0.166502E-1
_diffrn_orient_matrix_UB_22 -0.75377E-2
_diffrn_orient_matrix_UB_23 -0.425816E-1
_diffrn_orient_matrix_UB_31 0.140175E-1
_diffrn_orient_matrix_UB_32 -0.584453E-1
_diffrn_orient_matrix_UB_33 0.6647E-2
_diffrn_radiation_monochromator graphite
_diffrn_radiation_probe x-ray
_diffrn_radiation_type MoK\a
_diffrn_radiation_wavelength 0.71073
_diffrn_reflns_av_R_equivalents 0.0735
_diffrn_reflns_av_unetI/netI 0.0401
_diffrn_reflns_limit_h_max 21
_diffrn_reflns_limit_h_min -15
_diffrn_reflns_limit_k_max 23
_diffrn_reflns_limit_k_min -29
_diffrn_reflns_limit_l_max 13
_diffrn_reflns_limit_l_min -13
_diffrn_reflns_number 25012
_diffrn_reflns_theta_full 27.15
_diffrn_reflns_theta_max 27.15
_diffrn_reflns_theta_min 3.52
_diffrn_source 'Enraf Nonius FR590'
_exptl_absorpt_coefficient_mu 0.745
_exptl_absorpt_correction_T_max 0.9208
_exptl_absorpt_correction_T_min 0.8495
_exptl_absorpt_correction_type multi-scan
_exptl_absorpt_process_details
;
        [c.f. r.h. blessing, acta cryst. (1995), a51, 33-38]
;
_exptl_crystal_colour Yellow
_exptl_crystal_density_diffrn 1.228
_exptl_crystal_density_method 'not measured'
_exptl_crystal_description Block
_exptl_crystal_F_000 1568
_exptl_crystal_size_max 0.25
_exptl_crystal_size_mid 0.17
_exptl_crystal_size_min 0.12
_refine_diff_density_max 0.355
_refine_diff_density_min -0.539
_refine_diff_density_rms 0.065
_refine_ls_extinction_method none
_refine_ls_goodness_of_fit_ref 1.016
_refine_ls_hydrogen_treatment constr
_refine_ls_matrix_type full
_refine_ls_number_parameters 220
_refine_ls_number_reflns 4550
_refine_ls_number_restraints 0
_refine_ls_restrained_S_all 1.016
_refine_ls_R_factor_all 0.0396
_refine_ls_R_factor_gt 0.0288
_refine_ls_shift/su_max 0.002
_refine_ls_shift/su_mean 0
_refine_ls_structure_factor_coef Fsqd
_refine_ls_weighting_details 'calc w=1/[\s^2^(Fo^2^)+(0.0237P)^2^+2.7656P] where P=(Fo^2^+2Fc^2^)/3'
_refine_ls_weighting_scheme calc
_refine_ls_wR_factor_gt 0.0626
_refine_ls_wR_factor_ref 0.0666
_reflns_number_gt 3838
_reflns_number_total 4550
_reflns_threshold_expression >2sigma(I)
_cod_data_source_file om400434f_si_002.cif
_cod_data_source_block (3a)-Sb(Me2Si{NAr}2)Cp*
_cod_database_code 4081094

loop_
_symmetry_equiv_pos_as_xyz
'x, y, z'
'-x+1/2, -y, z+1/2'
'x+1/2, -y+1/2, -z+1/2'
'-x, y+1/2, -z'
'-x, -y, -z'
'x-1/2, y, -z-1/2'
'-x-1/2, y-1/2, z-1/2'
'x, -y-1/2, z'

loop_
_atom_site_label
_atom_site_type_symbol
_atom_site_fract_x
_atom_site_fract_y
_atom_site_fract_z
_atom_site_U_iso_or_equiv
_atom_site_adp_type
_atom_site_occupancy
_atom_site_symmetry_multiplicity
_atom_site_calc_flag
_atom_site_refinement_flags
Sb Sb 0.275881(11) 0.75 0.540389(16) 0.01849(6) Uani 1 2 d S
Si Si 0.10603(5) 0.75 0.58567(7) 0.01998(16) Uani 1 2 d S
N N 0.17625(10) 0.69541(7) 0.56177(14) 0.0196(3) Uani 1 1 d .
C1 C 0.18144(11) 0.63512(8) 0.59446(18) 0.0204(4) Uani 1 1 d .
C2 C 0.14670(12) 0.59217(9) 0.51494(19) 0.0236(4) Uani 1 1 d .
C3 C 0.15819(14) 0.53339(9) 0.5434(2) 0.0323(5) Uani 1 1 d .
H3 H 0.1347 0.5047 0.4899 0.039 Uiso 1 1 calc R
C4 C 0.20241(15) 0.51581(10) 0.6468(2) 0.0388(6) Uani 1 1 d .
H4 H 0.2109 0.4755 0.6629 0.047 Uiso 1 1 calc R
C5 C 0.23427(14) 0.55731(10) 0.7267(2) 0.0349(5) Uani 1 1 d .
H5 H 0.2645 0.5451 0.7987 0.042 Uiso 1 1 calc R
C6 C 0.22342(13) 0.61684(9) 0.70491(19) 0.0272(4) Uani 1 1 d .
C7 C 0.09369(13) 0.60755(9) 0.4021(2) 0.0277(5) Uani 1 1 d .
H7 H 0.0995 0.6502 0.3849 0.033 Uiso 1 1 calc R
C8 C 0.00636(15) 0.59546(12) 0.4358(3) 0.0499(7) Uani 1 1 d .
H8A H -0.0278 0.6055 0.3631 0.075 Uiso 1 1 calc R
H8B H -0.009 0.619 0.5098 0.075 Uiso 1 1 calc R
H8C H -0.0002 0.554 0.4562 0.075 Uiso 1 1 calc R
C9 C 0.11650(17) 0.57437(11) 0.2804(2) 0.0489(7) Uani 1 1 d .
H9A H 0.0809 0.586 0.2108 0.073 Uiso 1 1 calc R
H9B H 0.1113 0.5323 0.2953 0.073 Uiso 1 1 calc R
H9C H 0.1719 0.5835 0.2575 0.073 Uiso 1 1 calc R
C10 C 0.25469(16) 0.65885(11) 0.8045(2) 0.0377(6) Uani 1 1 d .
H10 H 0.2395 0.6991 0.7773 0.045 Uiso 1 1 calc R
C11 C 0.2148(2) 0.64714(15) 0.9341(2) 0.0742(12) Uani 1 1 d .
H11A H 0.2355 0.6747 0.9975 0.111 Uiso 1 1 calc R
H11B H 0.2266 0.6072 0.9614 0.111 Uiso 1 1 calc R
H11C H 0.1568 0.6521 0.9261 0.111 Uiso 1 1 calc R
C12 C 0.34607(19) 0.65675(14) 0.8156(3) 0.0714(10) Uani 1 1 d .
H12A H 0.3638 0.6846 0.8807 0.107 Uiso 1 1 calc R
H12B H 0.37 0.667 0.7333 0.107 Uiso 1 1 calc R
H12C H 0.3628 0.6173 0.8398 0.107 Uiso 1 1 calc R
C13 C 0.0613(2) 0.75 0.7486(3) 0.0390(8) Uani 1 2 d S
H13A H 0.0223 0.7818 0.7554 0.058 Uiso 0.5 1 calc PR
H13B H 0.1036 0.7556 0.8121 0.058 Uiso 0.5 1 calc PR
H13C H 0.0344 0.7127 0.7638 0.058 Uiso 0.5 1 calc PR
C14 C 0.02085(18) 0.75 0.4707(3) 0.0297(7) Uani 1 2 d S
H14A H -0.0157 0.7821 0.4913 0.044 Uiso 0.5 1 calc PR
H14B H -0.0079 0.7128 0.4766 0.044 Uiso 0.5 1 calc PR
H14C H 0.0413 0.7551 0.3839 0.044 Uiso 0.5 1 calc PR
C15 C 0.29698(18) 0.75 0.3256(3) 0.0256(6) Uani 1 2 d S
C16 C 0.34896(13) 0.69915(9) 0.34072(18) 0.0278(5) Uani 1 1 d .
C17 C 0.42411(13) 0.71895(9) 0.37389(19) 0.0282(5) Uani 1 1 d .
C18 C 0.2207(2) 0.75 0.2474(3) 0.0373(8) Uani 1 2 d S
H18A H 0.184 0.7204 0.2808 0.056 Uiso 0.5 1 calc PR
H18B H 0.2335 0.7412 0.1582 0.056 Uiso 0.5 1 calc PR
H18C H 0.1954 0.7885 0.2526 0.056 Uiso 0.5 1 calc PR
C19 C 0.32280(16) 0.63736(10) 0.3179(2) 0.0406(6) Uani 1 1 d .
H19A H 0.3667 0.6108 0.3388 0.061 Uiso 1 1 calc R
H19B H 0.308 0.6325 0.2281 0.061 Uiso 1 1 calc R
H19C H 0.2766 0.6285 0.372 0.061 Uiso 1 1 calc R
C20 C 0.49570(15) 0.68273(12) 0.4085(2) 0.0454(6) Uani 1 1 d .
H20A H 0.4805 0.6415 0.4108 0.068 Uiso 1 1 calc R
H20B H 0.5155 0.6946 0.4925 0.068 Uiso 1 1 calc R
H20C H 0.5378 0.6885 0.3447 0.068 Uiso 1 1 calc R
C1S C 0.0788(2) 0.49890(18) -0.0342(4) 0.0783(12) Uani 1 1 d .
H1S H 0.1337 0.4978 -0.0572 0.094 Uiso 1 1 calc R
C2S C 0.0521(3) 0.46531(18) 0.0647(4) 0.0849(12) Uani 1 1 d .
H2S H 0.0885 0.4411 0.1099 0.102 Uiso 1 1 calc R
C3S C -0.0284(3) 0.46644(18) 0.0995(4) 0.0843(12) Uani 1 1 d .
H3S H -0.0473 0.4432 0.1681 0.101 Uiso 1 1 calc R

loop_
_atom_site_aniso_label
_atom_site_aniso_U_11
_atom_site_aniso_U_22
_atom_site_aniso_U_33
_atom_site_aniso_U_23
_atom_site_aniso_U_13
_atom_site_aniso_U_12
Sb 0.01902(10) 0.01727(10) 0.01918(9) 0 0.00026(8) 0
Si 0.0191(4) 0.0175(4) 0.0234(3) 0 0.0006(3) 0
N 0.0202(9) 0.0156(8) 0.0231(8) 0.0015(6) -0.0008(6) -0.0014(7)
C1 0.0186(10) 0.0159(9) 0.0267(9) 0.0024(8) 0.0043(8) -0.0008(8)
C2 0.0216(10) 0.0191(10) 0.0300(10) -0.0004(8) 0.0032(8) -0.0003(8)
C3 0.0367(13) 0.0200(10) 0.0403(12) -0.0011(9) 0.0001(10) -0.0026(9)
C4 0.0491(15) 0.0172(11) 0.0500(14) 0.0089(10) 0.0006(11) 0.0043(10)
C5 0.0400(14) 0.0278(11) 0.0369(12) 0.0112(10) -0.0040(10) 0.0043(10)
C6 0.0289(11) 0.0252(11) 0.0275(10) 0.0050(8) -0.0001(9) 0.0002(9)
C7 0.0290(12) 0.0170(10) 0.0371(11) -0.0032(9) -0.0073(9) 0.0009(9)
C8 0.0275(13) 0.0410(15) 0.081(2) 0.0083(14) -0.0088(13) -0.0055(11)
C9 0.0587(18) 0.0435(15) 0.0444(14) -0.0158(12) -0.0197(13) 0.0141(13)
C10 0.0507(15) 0.0318(12) 0.0308(11) 0.0053(10) -0.0151(10) -0.0008(11)
C11 0.147(4) 0.0500(19) 0.0256(13) 0.0017(12) -0.0024(17) -0.002(2)
C12 0.067(2) 0.0507(18) 0.096(2) 0.0098(17) -0.0513(19) -0.0077(16)
C13 0.0339(19) 0.047(2) 0.0356(17) 0 0.0111(15) 0
C14 0.0238(16) 0.0242(15) 0.0410(17) 0 -0.0062(13) 0
C15 0.0294(17) 0.0293(16) 0.0183(13) 0 0.0041(11) 0
C16 0.0361(13) 0.0242(11) 0.0231(9) -0.0035(8) 0.0088(9) 0.0009(9)
C17 0.0296(12) 0.0306(11) 0.0243(10) -0.0002(9) 0.0095(9) 0.0028(9)
C18 0.043(2) 0.044(2) 0.0251(14) 0 -0.0040(15) 0
C19 0.0505(16) 0.0296(12) 0.0418(13) -0.0067(10) 0.0096(12) -0.0025(11)
C20 0.0387(14) 0.0495(16) 0.0482(14) 0.0015(12) 0.0063(12) 0.0147(13)
C1S 0.071(3) 0.065(2) 0.099(3) -0.042(2) 0.017(2) -0.017(2)
C2S 0.091(3) 0.064(2) 0.100(3) -0.041(2) -0.024(2) 0.001(2)
C3S 0.106(3) 0.068(3) 0.079(2) -0.033(2) 0.012(3) -0.025(2)

loop_
_atom_type_symbol
_atom_type_description
_atom_type_scat_dispersion_real
_atom_type_scat_dispersion_imag
_atom_type_scat_source
C C 0.0033 0.0016 'International Tables Vol C Tables 4.2.6.8 and 6.1.1.4'
H H 0 0 'International Tables Vol C Tables 4.2.6.8 and 6.1.1.4'
N N 0.0061 0.0033 'International Tables Vol C Tables 4.2.6.8 and 6.1.1.4'
Sb Sb -0.5866 1.5461 'International Tables Vol C Tables 4.2.6.8 and 6.1.1.4'
Si Si 0.0817 0.0704 'International Tables Vol C Tables 4.2.6.8 and 6.1.1.4'

loop_
_geom_angle_atom_site_label_1
_geom_angle_atom_site_label_2
_geom_angle_atom_site_label_3
_geom_angle
_geom_angle_site_symmetry_1
_geom_angle_site_symmetry_3
N Sb N 73.36(9) . 8_575
N Sb C15 103.22(7) . .
N Sb C15 103.22(7) 8_575 .
N Sb Si 36.72(4) . .
N Sb Si 36.72(4) 8_575 .
C15 Sb Si 108.39(8) . .
N Si N 92.39(11) . 8_575
N Si C13 113.83(9) . .
N Si C13 113.83(9) 8_575 .
N Si C14 115.05(8) . .
N Si C14 115.05(8) 8_575 .
C13 Si C14 106.58(16) . .
N Si Sb 46.25(6) . .
N Si Sb 46.25(6) 8_575 .
C13 Si Sb 123.15(12) . .
C14 Si Sb 130.27(11) . .
C1 N Si 134.88(13) . .
C1 N Sb 123.79(13) . .
Si N Sb 97.03(7) . .
C2 C1 C6 118.61(18) . .
C2 C1 N 120.51(17) . .
C6 C1 N 120.85(17) . .
C3 C2 C1 119.34(19) . .
C3 C2 C7 118.15(18) . .
C1 C2 C7 122.45(18) . .
C4 C3 C2 121.8(2) . .
C4 C3 H3 119.1 . .
C2 C3 H3 119.1 . .
C3 C4 C5 119.1(2) . .
C3 C4 H4 120.4 . .
C5 C4 H4 120.4 . .
C4 C5 C6 121.8(2) . .
C4 C5 H5 119.1 . .
C6 C5 H5 119.1 . .
C5 C6 C1 119.2(2) . .
C5 C6 C10 117.67(19) . .
C1 C6 C10 123.12(19) . .
C2 C7 C8 109.57(19) . .
C2 C7 C9 112.80(18) . .
C8 C7 C9 109.9(2) . .
C2 C7 H7 108.2 . .
C8 C7 H7 108.2 . .
C9 C7 H7 108.2 . .
C7 C8 H8A 109.5 . .
C7 C8 H8B 109.5 . .
H8A C8 H8B 109.5 . .
C7 C8 H8C 109.5 . .
H8A C8 H8C 109.5 . .
H8B C8 H8C 109.5 . .
C7 C9 H9A 109.5 . .
C7 C9 H9B 109.5 . .
H9A C9 H9B 109.5 . .
C7 C9 H9C 109.5 . .
H9A C9 H9C 109.5 . .
H9B C9 H9C 109.5 . .
C6 C10 C12 112.1(2) . .
C6 C10 C11 110.4(2) . .
C12 C10 C11 111.1(2) . .
C6 C10 H10 107.7 . .
C12 C10 H10 107.7 . .
C11 C10 H10 107.7 . .
C10 C11 H11A 109.5 . .
C10 C11 H11B 109.5 . .
H11A C11 H11B 109.5 . .
C10 C11 H11C 109.5 . .
H11A C11 H11C 109.5 . .
H11B C11 H11C 109.5 . .
C10 C12 H12A 109.5 . .
C10 C12 H12B 109.5 . .
H12A C12 H12B 109.5 . .
C10 C12 H12C 109.5 . .
H12A C12 H12C 109.5 . .
H12B C12 H12C 109.5 . .
Si C13 H13A 109.5 . .
Si C13 H13B 109.5 . .
H13A C13 H13B 109.5 . .
Si C13 H13C 109.5 . .
H13A C13 H13C 109.5 . .
H13B C13 H13C 109.5 . .
Si C14 H14A 109.5 . .
Si C14 H14B 109.5 . .
H14A C14 H14B 109.5 . .
Si C14 H14C 109.5 . .
H14A C14 H14C 109.5 . .
H14B C14 H14C 109.5 . .
C16 C15 C16 105.7(3) . 8_575
C16 C15 C18 123.95(14) . .
C16 C15 C18 123.95(14) 8_575 .
C16 C15 Sb 89.11(14) . .
C16 C15 Sb 89.11(14) 8_575 .
C18 C15 Sb 113.8(2) . .
C17 C16 C15 107.81(19) . .
C17 C16 C19 128.0(2) . .
C15 C16 C19 124.2(2) . .
C16 C17 C17 109.21(12) . 8_575
C16 C17 C20 127.2(2) . .
C17 C17 C20 123.58(14) 8_575 .
C15 C18 H18A 109.5 . .
C15 C18 H18B 109.5 . .
H18A C18 H18B 109.5 . .
C15 C18 H18C 109.5 . .
H18A C18 H18C 109.5 . .
H18B C18 H18C 109.5 . .
C16 C19 H19A 109.5 . .
C16 C19 H19B 109.5 . .
H19A C19 H19B 109.5 . .
C16 C19 H19C 109.5 . .
H19A C19 H19C 109.5 . .
H19B C19 H19C 109.5 . .
C17 C20 H20A 109.5 . .
C17 C20 H20B 109.5 . .
H20A C20 H20B 109.5 . .
C17 C20 H20C 109.5 . .
H20A C20 H20C 109.5 . .
H20B C20 H20C 109.5 . .
C3S C1S C2S 121.0(4) 5_565 .
C3S C1S H1S 119.5 5_565 .
C2S C1S H1S 119.5 . .
C1S C2S C3S 120.2(4) . .
C1S C2S H2S 119.9 . .
C3S C2S H2S 119.9 . .
C1S C3S C2S 118.8(4) 5_565 .
C1S C3S H3S 120.6 5_565 .
C2S C3S H3S 120.6 . .

loop_
_geom_bond_atom_site_label_1
_geom_bond_atom_site_label_2
_geom_bond_distance
_geom_bond_site_symmetry_2
Sb N 2.0960(16) .
Sb N 2.0960(16) 8_575
Sb C15 2.281(3) .
Sb Si 2.8796(8) .
Si N 1.7347(17) .
Si N 1.7347(17) 8_575
Si C13 1.865(3) .
Si C14 1.866(3) .
N C1 1.427(2) .
C1 C2 1.415(3) .
C1 C6 1.418(3) .
C2 C3 1.394(3) .
C2 C7 1.520(3) .
C3 C4 1.373(3) .
C3 H3 0.95 .
C4 C5 1.376(3) .
C4 H4 0.95 .
C5 C6 1.396(3) .
C5 H5 0.95 .
C6 C10 1.514(3) .
C7 C8 1.528(3) .
C7 C9 1.534(3) .
C7 H7 1 .
C8 H8A 0.98 .
C8 H8B 0.98 .
C8 H8C 0.98 .
C9 H9A 0.98 .
C9 H9B 0.98 .
C9 H9C 0.98 .
C10 C12 1.533(4) .
C10 C11 1.538(4) .
C10 H10 1 .
C11 H11A 0.98 .
C11 H11B 0.98 .
C11 H11C 0.98 .
C12 H12A 0.98 .
C12 H12B 0.98 .
C12 H12C 0.98 .
C13 H13A 0.98 .
C13 H13B 0.98 .
C13 H13C 0.98 .
C14 H14A 0.98 .
C14 H14B 0.98 .
C14 H14C 0.98 .
C15 C16 1.463(3) .
C15 C16 1.463(3) 8_575
C15 C18 1.516(4) .
C16 C17 1.381(3) .
C16 C19 1.502(3) .
C17 C17 1.424(4) 8_575
C17 C20 1.502(3) .
C18 H18A 0.98 .
C18 H18B 0.98 .
C18 H18C 0.98 .
C19 H19A 0.98 .
C19 H19B 0.98 .
C19 H19C 0.98 .
C20 H20A 0.98 .
C20 H20B 0.98 .
C20 H20C 0.98 .
C1S C3S 1.346(6) 5_565
C1S C2S 1.367(6) .
C1S H1S 0.95 .
C2S C3S 1.396(6) .
C2S H2S 0.95 .
C3S C1S 1.346(6) 5_565
C3S H3S 0.95 .
